data_7117176
loop_
_publ_author_name
'Amparo Sanz-Marco'
'Gonzalo Blay'
'M. Carmen Munoz'
'Jose R. Pedro'

_publ_section_title
;
 Highly enantioselective copper(I)-catalyzed conjugate addition of
 1,3-diynes to alpha,beta-unsaturated trifluoromethyl ketones
;
_journal_name_full Chem.Commun.
_journal_page_first 8958
_journal_paper_doi 10.1039/C5cc01676B
_journal_volume 51
_journal_year 2015
_chemical_absolute_configuration ad
_chemical_formula_sum 'C18 H11 F3 O S'
_chemical_formula_weight 332.33
_chemical_name_systematic
;
 ?
;
_space_group_IT_number 4
_symmetry_cell_setting monoclinic
_symmetry_space_group_name_Hall 'P 2yb'
_symmetry_space_group_name_H-M 'P 1 21 1'
_atom_sites_solution_hydrogens geom
_atom_sites_solution_primary direct
_atom_sites_solution_secondary difmap
_audit_creation_method SHELXL-97
_audit_update_record
;
2015-01-30 deposited with the CCDC.
2015-04-22 downloaded from the CCDC.
;
_cell_angle_alpha 90.00
_cell_angle_beta 95.029(2)
_cell_angle_gamma 90.00
_cell_formula_units_Z 2
_cell_length_a 5.59300(10)
_cell_length_b 8.1070(3)
_cell_length_c 17.5700(5)
_cell_measurement_reflns_used 150
_cell_measurement_temperature 293(1)
_cell_measurement_theta_max 20
_cell_measurement_theta_min 12
_cell_volume 793.60(4)
_computing_cell_refinement 'HKL DENZO'
_computing_data_collection COLLECT
_computing_data_reduction 'HKL DENZO and SCALEPACK'
_computing_structure_refinement 'SHELXL-97 (Sheldrick, 2008)'
_computing_structure_solution SHELXS-97
_diffrn_ambient_temperature 293(1)
_diffrn_measured_fraction_theta_full 0.993
_diffrn_measured_fraction_theta_max 0.993
_diffrn_radiation_monochromator graphite
_diffrn_radiation_source 'fine-focus sealed tube'
_diffrn_radiation_type MoK\a
_diffrn_radiation_wavelength 0.71073
_diffrn_reflns_av_R_equivalents 0.0399
_diffrn_reflns_av_sigmaI/netI 0.0465
_diffrn_reflns_limit_h_max 7
_diffrn_reflns_limit_h_min -7
_diffrn_reflns_limit_k_max 10
_diffrn_reflns_limit_k_min -10
_diffrn_reflns_limit_l_max 22
_diffrn_reflns_limit_l_min -22
_diffrn_reflns_number 7127
_diffrn_reflns_theta_full 27.51
_diffrn_reflns_theta_max 27.50
_diffrn_reflns_theta_min 2.77
_exptl_absorpt_coefficient_mu 0.235
_exptl_absorpt_correction_T_max 0.9907
_exptl_absorpt_correction_T_min 0.9769
_exptl_absorpt_correction_type empirical
_exptl_absorpt_process_details 'Empirical absorption correction:XABS2'
_exptl_crystal_colour colorless
_exptl_crystal_density_diffrn 1.391
_exptl_crystal_density_method 'not measured'
_exptl_crystal_description prismatic
_exptl_crystal_F_000 340
_exptl_crystal_size_max 0.10
_exptl_crystal_size_mid 0.08
_exptl_crystal_size_min 0.04
_refine_diff_density_max 0.514
_refine_diff_density_min -0.417
_refine_diff_density_rms 0.079
_refine_ls_abs_structure_details 'Flack H D (1983), Acta Cryst. A39, 876-881'
_refine_ls_abs_structure_Flack -0.09(15)
_refine_ls_extinction_method none
_refine_ls_goodness_of_fit_ref 0.987
_refine_ls_hydrogen_treatment mixed
_refine_ls_matrix_type full
_refine_ls_number_parameters 228
_refine_ls_number_reflns 3610
_refine_ls_number_restraints 1
_refine_ls_restrained_S_all 0.987
_refine_ls_R_factor_all 0.0917
_refine_ls_R_factor_gt 0.0689
_refine_ls_shift/su_max 0.011
_refine_ls_shift/su_mean 0.005
_refine_ls_structure_factor_coef Fsqd
_refine_ls_weighting_details 'calc w=1/[\s^2^(Fo^2^)+(0.1726P)^2^+0.1097P] where P=(Fo^2^+2Fc^2^)/3'
_refine_ls_weighting_scheme calc
_refine_ls_wR_factor_gt 0.1968
_refine_ls_wR_factor_ref 0.2313
_reflns_number_gt 2709
_reflns_number_total 3610
_reflns_threshold_expression >2sigma(I)
_cod_data_source_file c5cc01676b2.cif
_cod_data_source_block shelxl
_cod_original_sg_symbol_H-M P21
_cod_database_code 7117176

loop_
_symmetry_equiv_pos_as_xyz
'x, y, z'
'-x, y+1/2, -z'

loop_
_atom_site_label
_atom_site_type_symbol
_atom_site_fract_x
_atom_site_fract_y
_atom_site_fract_z
_atom_site_U_iso_or_equiv
_atom_site_adp_type
_atom_site_occupancy
_atom_site_symmetry_multiplicity
_atom_site_calc_flag
_atom_site_refinement_flags
_atom_site_disorder_assembly
_atom_site_disorder_group
S S 0.5324(2) 0.33997(18) 0.04383(7) 0.0687(5) Uani 1 1 d . . .
C1 C -0.6886(6) 0.7013(5) -0.29621(19) 0.0470(7) Uani 1 1 d . . .
C2 C -0.7052(5) 0.8850(4) -0.28136(17) 0.0421(7) Uani 1 1 d . . .
C3 C -0.5352(7) 0.9942(5) -0.3054(2) 0.0536(9) Uani 1 1 d . . .
H3 H -0.4090 0.9548 -0.3314 0.064 Uiso 1 1 calc R . .
C4 C -0.5530(7) 1.1595(5) -0.2908(2) 0.0568(9) Uani 1 1 d . . .
H4 H -0.4402 1.2320 -0.3078 0.068 Uiso 1 1 calc R . .
C5 C -0.7364(8) 1.2195(5) -0.2513(2) 0.0594(9) Uani 1 1 d . . .
H5 H -0.7465 1.3319 -0.2416 0.071 Uiso 1 1 calc R . .
C6 C -0.9039(8) 1.1143(5) -0.2261(3) 0.0596(9) Uani 1 1 d . . .
H6 H -1.0270 1.1542 -0.1989 0.072 Uiso 1 1 calc R . .
C7 C -0.8873(7) 0.9475(5) -0.2419(2) 0.0530(9) Uani 1 1 d . . .
H7 H -1.0019 0.8758 -0.2254 0.064 Uiso 1 1 calc R . .
C8 C -0.4872(7) 0.6326(4) -0.2471(2) 0.0502(8) Uani 1 1 d . . .
C9 C -0.3248(7) 0.5836(5) -0.2030(2) 0.0507(8) Uani 1 1 d . . .
C10 C -0.1475(7) 0.5301(5) -0.1502(2) 0.0520(8) Uani 1 1 d . . .
C11 C 0.0029(7) 0.4928(5) -0.1005(2) 0.0519(8) Uani 1 1 d . . .
C12 C 0.1709(6) 0.4543(5) -0.0377(2) 0.0494(8) Uani 1 1 d . . .
C13 C 0.1504(8) 0.5133(6) 0.0366(2) 0.0607(10) Uani 1 1 d . . .
C14 C 0.3481(6) 0.4595(4) 0.09252(17) 0.0427(7) Uani 1 1 d . . .
H14 H 0.3677 0.4859 0.1442 0.051 Uiso 1 1 calc R . .
C15 C 0.3709(8) 0.3583(6) -0.0409(3) 0.0597(9) Uani 1 1 d . . .
C16 C -0.6658(7) 0.6586(5) -0.3803(2) 0.0530(8) Uani 1 1 d . . .
C17 C -0.8823(7) 0.7097(6) -0.4304(2) 0.0580(9) Uani 1 1 d . . .
C18 C -0.8510(12) 0.7280(9) -0.5146(3) 0.0874(15) Uani 1 1 d . . .
O1 O -1.0756(6) 0.7342(6) -0.4089(2) 0.0845(11) Uani 1 1 d . . .
F1 F -1.0487(12) 0.7565(14) -0.5546(3) 0.216(5) Uani 1 1 d . . .
F2 F -0.7181(17) 0.8525(9) -0.5269(3) 0.192(3) Uani 1 1 d . . .
F3 F -0.7449(16) 0.6067(7) -0.5421(3) 0.170(3) Uani 1 1 d . . .
H1 H -0.850(6) 0.641(5) -0.277(2) 0.034(8) Uiso 1 1 d . . .
H13 H 0.052(10) 0.579(7) 0.050(3) 0.069(15) Uiso 1 1 d . . .
H16B H -0.689(9) 0.522(8) -0.388(3) 0.069(14) Uiso 1 1 d . . .
H15 H 0.435(8) 0.332(7) -0.078(3) 0.058(12) Uiso 1 1 d . . .
H16A H -0.522(10) 0.722(8) -0.397(3) 0.080(15) Uiso 1 1 d . . .

loop_
_atom_site_aniso_label
_atom_site_aniso_U_11
_atom_site_aniso_U_22
_atom_site_aniso_U_33
_atom_site_aniso_U_23
_atom_site_aniso_U_13
_atom_site_aniso_U_12
S 0.0619(8) 0.0748(9) 0.0685(8) 0.0050(8) 0.0003(6) 0.0106(7)
C1 0.0439(16) 0.0521(19) 0.0441(16) -0.0044(14) -0.0006(13) -0.0026(14)
C2 0.0395(15) 0.0502(17) 0.0353(13) 0.0012(12) -0.0043(11) -0.0036(13)
C3 0.0505(19) 0.056(2) 0.0551(19) 0.0005(16) 0.0112(16) -0.0061(16)
C4 0.062(2) 0.0447(18) 0.064(2) 0.0067(16) 0.0087(17) -0.0111(15)
C5 0.068(2) 0.0481(19) 0.062(2) 0.0018(17) 0.0002(17) -0.0003(17)
C6 0.059(2) 0.055(2) 0.066(2) -0.0094(17) 0.0122(18) -0.0003(17)
C7 0.053(2) 0.0498(19) 0.0569(19) -0.0060(16) 0.0102(16) -0.0063(15)
C8 0.0533(19) 0.0439(17) 0.0521(19) -0.0003(14) -0.0028(15) -0.0007(14)
C9 0.0522(19) 0.0481(18) 0.0514(18) 0.0001(14) 0.0012(15) 0.0005(14)
C10 0.0511(18) 0.0521(19) 0.0523(18) 0.0014(15) 0.0012(15) 0.0054(14)
C11 0.0526(19) 0.0497(19) 0.0530(18) 0.0023(15) 0.0017(15) 0.0005(15)
C12 0.0440(17) 0.0532(19) 0.0502(17) 0.0052(15) -0.0006(14) 0.0014(14)
C13 0.054(2) 0.073(3) 0.054(2) -0.003(2) 0.0034(17) 0.009(2)
C14 0.0422(15) 0.0488(17) 0.0358(13) 0.0074(12) -0.0045(12) 0.0004(13)
C15 0.055(2) 0.065(3) 0.059(2) -0.001(2) 0.0034(17) 0.0100(18)
C16 0.0501(19) 0.061(2) 0.0470(18) -0.0105(16) -0.0013(14) 0.0068(16)
C17 0.054(2) 0.060(2) 0.058(2) -0.0104(18) -0.0076(16) 0.0026(17)
C18 0.105(4) 0.098(4) 0.057(2) -0.001(3) -0.008(3) 0.007(4)
O1 0.0484(15) 0.120(3) 0.083(2) -0.007(2) -0.0116(14) 0.0123(17)
F1 0.177(5) 0.388(14) 0.071(2) 0.001(4) -0.049(3) 0.066(7)
F2 0.294(9) 0.177(6) 0.108(3) 0.045(4) 0.036(5) -0.078(6)
F3 0.299(8) 0.144(4) 0.073(2) -0.023(2) 0.053(3) 0.056(5)

loop_
_atom_type_symbol
_atom_type_description
_atom_type_scat_dispersion_real
_atom_type_scat_dispersion_imag
_atom_type_scat_source
C C 0.0033 0.0016 'International Tables Vol C Tables 4.2.6.8 and 6.1.1.4'
H H 0.0000 0.0000 'International Tables Vol C Tables 4.2.6.8 and 6.1.1.4'
O O 0.0106 0.0060 'International Tables Vol C Tables 4.2.6.8 and 6.1.1.4'
F F 0.0171 0.0103 'International Tables Vol C Tables 4.2.6.8 and 6.1.1.4'
S S 0.1246 0.1234 'International Tables Vol C Tables 4.2.6.8 and 6.1.1.4'

loop_
_geom_angle_atom_site_label_1
_geom_angle_atom_site_label_2
_geom_angle_atom_site_label_3
_geom_angle
_geom_angle_site_symmetry_1
_geom_angle_site_symmetry_3
C15 S C14 95.33(19) . .
C8 C1 C2 109.1(3) . .
C8 C1 C16 110.9(3) . .
C2 C1 C16 113.5(3) . .
C8 C1 H1 105.1(18) . .
C2 C1 H1 108.7(19) . .
C16 C1 H1 109.3(19) . .
C7 C2 C3 118.3(3) . .
C7 C2 C1 120.5(3) . .
C3 C2 C1 121.3(3) . .
C4 C3 C2 120.2(4) . .
C4 C3 H3 119.9 . .
C2 C3 H3 119.9 . .
C3 C4 C5 120.6(4) . .
C3 C4 H4 119.7 . .
C5 C4 H4 119.7 . .
C6 C5 C4 120.3(4) . .
C6 C5 H5 119.8 . .
C4 C5 H5 119.8 . .
C5 C6 C7 118.9(4) . .
C5 C6 H6 120.5 . .
C7 C6 H6 120.5 . .
C2 C7 C6 121.7(4) . .
C2 C7 H7 119.2 . .
C6 C7 H7 119.2 . .
C9 C8 C1 175.6(4) . .
C8 C9 C10 177.3(4) . .
C11 C10 C9 175.0(4) . .
C10 C11 C12 175.8(4) . .
C15 C12 C13 111.5(4) . .
C15 C12 C11 125.5(4) . .
C13 C12 C11 123.0(4) . .
C12 C13 C14 113.6(4) . .
C12 C13 H13 127(4) . .
C14 C13 H13 119(4) . .
C13 C14 S 106.5(3) . .
C13 C14 H14 126.7 . .
S C14 H14 126.7 . .
C12 C15 S 113.0(3) . .
C12 C15 H15 128(3) . .
S C15 H15 117(3) . .
C17 C16 C1 112.0(3) . .
C17 C16 H16B 97(3) . .
C1 C16 H16B 109(3) . .
C17 C16 H16A 108(3) . .
C1 C16 H16A 108(3) . .
H16B C16 H16A 123(4) . .
O1 C17 C16 124.8(4) . .
O1 C17 C18 118.6(4) . .
C16 C17 C18 116.5(4) . .
F3 C18 F1 110.0(6) . .
F3 C18 F2 104.4(7) . .
F1 C18 F2 104.6(7) . .
F3 C18 C17 113.3(5) . .
F1 C18 C17 112.8(6) . .
F2 C18 C17 111.2(5) . .

loop_
_geom_bond_atom_site_label_1
_geom_bond_atom_site_label_2
_geom_bond_distance
_geom_bond_site_symmetry_2
S C15 1.680(4) .
S C14 1.699(4) .
C1 C8 1.467(5) .
C1 C2 1.516(5) .
C1 C16 1.534(5) .
C1 H1 1.11(4) .
C2 C7 1.378(5) .
C2 C3 1.392(5) .
C3 C4 1.370(6) .
C3 H3 0.9300 .
C4 C5 1.377(6) .
C4 H4 0.9300 .
C5 C6 1.368(6) .
C5 H5 0.9300 .
C6 C7 1.385(6) .
C6 H6 0.9300 .
C7 H7 0.9300 .
C8 C9 1.209(5) .
C9 C10 1.368(5) .
C10 C11 1.197(5) .
C11 C12 1.420(5) .
C12 C15 1.368(6) .
C12 C13 1.404(6) .
C13 C14 1.479(5) .
C13 H13 0.82(6) .
C14 H14 0.9300 .
C15 H15 0.80(5) .
C16 C17 1.491(5) .
C16 H16B 1.12(6) .
C16 H16A 1.02(6) .
C17 O1 1.193(5) .
C17 C18 1.512(7) .
C18 F3 1.267(8) .
C18 F1 1.278(7) .
C18 F2 1.283(9) .
